data_7209324
loop_
_publ_author_name
'Ana B. Caballero'
'Antonio Rodr\'iguez-Di\'eguez'
'Elisa Barea'
'Miguel Quir\'os'
'Juan M. Salas'

_publ_contact_author_email antonio5@ugr.es
_publ_contact_author_name 'Antonio Rodr\'iguez-Di\'eguez'
_publ_section_title
;
 Influence of Pseudohalide Ligands on the Structural Versatility and
 Properties of Novel Ternary Metal Complexes with
 1,2,4-Triazolo[1,5-a]pyrimidine
;
_journal_name_full CrystEngComm
_journal_page_first 3038
_journal_page_last 3045
_journal_paper_doi 10.1039/c003285a
_journal_volume 12
_journal_year 2010
_chemical_formula_sum 'C12 H8 Cd N10 S2'
_chemical_formula_weight 468.80
_chemical_name_systematic
;
?
;
_space_group_IT_number 41
_symmetry_cell_setting orthorhombic
_symmetry_space_group_name_Hall 'A 2 -2ab'
_symmetry_space_group_name_H-M 'A b a 2'
_atom_sites_solution_hydrogens geom
_atom_sites_solution_primary direct
_atom_sites_solution_secondary difmap
_audit_creation_method SHELXL-97
_cell_angle_alpha 90.00
_cell_angle_beta 90.00
_cell_angle_gamma 90.00
_cell_formula_units_Z 4
_cell_length_a 8.3799(19)
_cell_length_b 19.526(4)
_cell_length_c 10.357(2)
_cell_measurement_reflns_used 1482
_cell_measurement_temperature 293(2)
_cell_measurement_theta_max 23.93
_cell_measurement_theta_min 3.20
_cell_volume 1694.7(6)
_computing_cell_refinement 'Bruker APEXII'
_computing_data_collection 'Bruker APEXII'
_computing_data_reduction 'Bruker APEXII'
_computing_molecular_graphics 'Bruker SHELXTL'
_computing_publication_material 'SHELXL-97 (Sheldrick, 1997)'
_computing_structure_refinement 'SHELXL-97 (Sheldrick, 1997)'
_computing_structure_solution 'SHELXS-97 (Sheldrick, 1990)'
_diffrn_ambient_temperature 293(2)
_diffrn_measured_fraction_theta_full 0.999
_diffrn_measured_fraction_theta_max 0.999
_diffrn_measurement_device_type 'Bruker SMART APEX CCD system'
_diffrn_measurement_method '\f and \w scans'
_diffrn_radiation_monochromator graphite
_diffrn_radiation_source 'fine-focus sealed tube'
_diffrn_radiation_type MoK\a
_diffrn_radiation_wavelength 0.71073
_diffrn_reflns_av_R_equivalents 0.0281
_diffrn_reflns_av_sigmaI/netI 0.0324
_diffrn_reflns_limit_h_max 9
_diffrn_reflns_limit_h_min -9
_diffrn_reflns_limit_k_max 23
_diffrn_reflns_limit_k_min -21
_diffrn_reflns_limit_l_max 9
_diffrn_reflns_limit_l_min -12
_diffrn_reflns_number 4277
_diffrn_reflns_theta_full 24.99
_diffrn_reflns_theta_max 24.99
_diffrn_reflns_theta_min 2.09
_exptl_absorpt_coefficient_mu 1.554
_exptl_absorpt_correction_T_max 0.746
_exptl_absorpt_correction_T_min 0.661
_exptl_absorpt_correction_type multi-scan
_exptl_absorpt_process_details '(SADABS; Sheldrick, 2004)'
_exptl_crystal_colour colourless
_exptl_crystal_density_diffrn 1.837
_exptl_crystal_density_method 'not measured'
_exptl_crystal_description prismatic
_exptl_crystal_F_000 920
_exptl_crystal_size_max 0.20
_exptl_crystal_size_mid 0.16
_exptl_crystal_size_min 0.12
_refine_diff_density_max 0.394
_refine_diff_density_min -0.197
_refine_diff_density_rms 0.057
_refine_ls_abs_structure_details 'Flack H D (1983), Acta Cryst. A39, 876-881'
_refine_ls_abs_structure_Flack -0.04(5)
_refine_ls_extinction_method none
_refine_ls_goodness_of_fit_ref 1.008
_refine_ls_hydrogen_treatment constr
_refine_ls_matrix_type full
_refine_ls_number_parameters 114
_refine_ls_number_reflns 1415
_refine_ls_number_restraints 1
_refine_ls_restrained_S_all 1.007
_refine_ls_R_factor_all 0.0310
_refine_ls_R_factor_gt 0.0238
_refine_ls_shift/su_max 0.014
_refine_ls_shift/su_mean 0.002
_refine_ls_structure_factor_coef Fsqd
_refine_ls_weighting_details 'calc w=1/[\s^2^(Fo^2^)+(0.0284P)^2^+0.0000P] where P=(Fo^2^+2Fc^2^)/3'
_refine_ls_weighting_scheme calc
_refine_ls_wR_factor_gt 0.0546
_refine_ls_wR_factor_ref 0.0579
_reflns_number_gt 1178
_reflns_number_total 1415
_reflns_threshold_expression >2sigma(I)
_cod_data_source_file cpd4.cif
_cod_data_source_block compound4
_cod_original_cell_volume 1694.7(7)
_cod_database_code 7209324

loop_
_symmetry_equiv_pos_as_xyz
'x, y, z'
'-x, -y, z'
'x+1/2, -y+1/2, z'
'-x+1/2, y+1/2, z'
'x, y+1/2, z+1/2'
'-x, -y+1/2, z+1/2'
'x+1/2, -y+1, z+1/2'
'-x+1/2, y+1, z+1/2'

loop_
_atom_site_label
_atom_site_type_symbol
_atom_site_fract_x
_atom_site_fract_y
_atom_site_fract_z
_atom_site_U_iso_or_equiv
_atom_site_adp_type
_atom_site_occupancy
_atom_site_symmetry_multiplicity
_atom_site_calc_flag
_atom_site_refinement_flags
Cd1 Cd 0.5000 1.0000 0.38326(8) 0.02895(12) Uani 1 2 d S
N1 N 0.1600(7) 0.9521(3) 0.0591(5) 0.0340(14) Uani 1 1 d .
C2 C 0.2527(17) 0.98709(18) 0.1360(13) 0.0423(11) Uani 1 1 d .
H2 H 0.2584 1.0346 0.1323 0.051 Uiso 1 1 calc R
N3 N 0.3399(7) 0.9505(3) 0.2214(5) 0.0390(16) Uani 1 1 d .
C3A C 0.3017(8) 0.8854(4) 0.1921(6) 0.0310(16) Uani 1 1 d .
N4 N 0.3534(8) 0.8282(3) 0.2472(5) 0.0452(15) Uani 1 1 d .
C5 C 0.2908(11) 0.7717(4) 0.2028(8) 0.057(2) Uani 1 1 d .
H5 H 0.3223 0.7305 0.2401 0.068 Uiso 1 1 calc R
C6 C 0.1791(12) 0.7694(4) 0.1023(7) 0.051(2) Uani 1 1 d .
H6 H 0.1400 0.7276 0.0735 0.061 Uiso 1 1 calc R
C7 C 0.1277(9) 0.8292(4) 0.0467(7) 0.0470(19) Uani 1 1 d .
H7 H 0.0534 0.8299 -0.0201 0.056 Uiso 1 1 calc R
N8 N 0.1921(8) 0.8868(3) 0.0953(5) 0.0365(14) Uani 1 1 d .
N1B N 0.6713(3) 0.91157(15) 0.3919(8) 0.0470(8) Uani 1 1 d .
C2B C 0.8047(4) 0.89659(17) 0.3939(8) 0.0349(9) Uani 1 1 d .
S3B S 0.98996(10) 0.87384(8) 0.3933(5) 0.0611(6) Uani 1 1 d .

loop_
_atom_site_aniso_label
_atom_site_aniso_U_11
_atom_site_aniso_U_22
_atom_site_aniso_U_33
_atom_site_aniso_U_23
_atom_site_aniso_U_13
_atom_site_aniso_U_12
Cd1 0.02373(18) 0.03770(19) 0.02543(19) 0.000 0.000 0.00131(15)
N1 0.044(4) 0.025(3) 0.034(3) 0.002(2) -0.011(3) 0.006(3)
C2 0.047(2) 0.043(2) 0.037(2) -0.001(5) -0.007(2) -0.019(6)
N3 0.031(4) 0.054(5) 0.032(3) 0.004(3) -0.012(3) 0.004(3)
C3A 0.022(3) 0.043(5) 0.028(3) -0.002(3) -0.005(3) -0.004(3)
N4 0.049(4) 0.042(4) 0.045(3) 0.011(2) -0.012(2) 0.004(3)
C5 0.065(5) 0.043(4) 0.062(5) 0.007(3) -0.004(4) 0.007(3)
C6 0.065(5) 0.036(4) 0.051(4) -0.003(3) -0.008(4) 0.001(3)
C7 0.040(4) 0.056(5) 0.045(4) -0.003(3) -0.008(3) 0.000(3)
N8 0.043(4) 0.034(4) 0.032(3) -0.006(2) -0.002(2) -0.009(3)
N1B 0.0310(16) 0.0471(18) 0.063(2) 0.003(4) 0.001(4) 0.0105(14)
C2B 0.045(2) 0.0284(17) 0.031(2) -0.004(3) 0.008(4) -0.0018(15)
S3B 0.0309(5) 0.0825(8) 0.0697(17) 0.0008(16) 0.0006(18) 0.0062(5)

loop_
_atom_type_symbol
_atom_type_description
_atom_type_scat_dispersion_real
_atom_type_scat_dispersion_imag
_atom_type_scat_source
C C 0.0033 0.0016 'International Tables Vol C Tables 4.2.6.8 and 6.1.1.4'
H H 0.0000 0.0000 'International Tables Vol C Tables 4.2.6.8 and 6.1.1.4'
N N 0.0061 0.0033 'International Tables Vol C Tables 4.2.6.8 and 6.1.1.4'
S S 0.1246 0.1234 'International Tables Vol C Tables 4.2.6.8 and 6.1.1.4'
Cd Cd -0.8075 1.2024 'International Tables Vol C Tables 4.2.6.8 and 6.1.1.4'

loop_
_geom_angle_atom_site_label_1
_geom_angle_atom_site_label_2
_geom_angle_atom_site_label_3
_geom_angle
_geom_angle_site_symmetry_1
_geom_angle_site_symmetry_3
N1B Cd1 N1B 175.5(4) 2_675 .
N1B Cd1 N3 88.8(2) 2_675 .
N1B Cd1 N3 94.4(2) . .
N1B Cd1 N3 94.4(2) 2_675 2_675
N1B Cd1 N3 88.8(2) . 2_675
N3 Cd1 N3 89.2(3) . 2_675
N1B Cd1 N1 91.6(2) 2_675 7_565
N1B Cd1 N1 85.1(2) . 7_565
N3 Cd1 N1 177.2(3) . 7_565
N3 Cd1 N1 93.51(9) 2_675 7_565
N1B Cd1 N1 85.1(2) 2_675 8_545
N1B Cd1 N1 91.6(2) . 8_545
N3 Cd1 N1 93.51(9) . 8_545
N3 Cd1 N1 177.2(3) 2_675 8_545
N1 Cd1 N1 83.8(3) 7_565 8_545
C2 N1 N8 101.8(5) . .
C2 N1 Cd1 125.5(5) . 7_464
N8 N1 Cd1 132.3(4) . 7_464
N1 C2 N3 116.4(3) . .
C3A N3 C2 102.9(6) . .
C3A N3 Cd1 133.2(5) . .
C2 N3 Cd1 123.8(6) . .
N4 C3A N3 128.4(7) . .
N4 C3A N8 123.6(8) . .
N3 C3A N8 108.0(8) . .
C5 N4 C3A 115.4(7) . .
N4 C5 C6 123.8(9) . .
C7 C6 C5 119.7(9) . .
N8 C7 C6 115.4(8) . .
C7 N8 N1 127.1(6) . .
C7 N8 C3A 122.0(8) . .
N1 N8 C3A 110.9(7) . .
C2B N1B Cd1 144.4(3) . .
N1B C2B S3B 178.2(7) . .

loop_
_geom_bond_atom_site_label_1
_geom_bond_atom_site_label_2
_geom_bond_distance
_geom_bond_site_symmetry_2
Cd1 N1B 2.247(3) 2_675
Cd1 N1B 2.247(3) .
Cd1 N3 2.355(6) .
Cd1 N3 2.355(6) 2_675
Cd1 N1 2.447(6) 7_565
Cd1 N1 2.447(6) 8_545
N1 C2 1.305(12) .
N1 N8 1.356(7) .
N1 Cd1 2.447(5) 7_464
C2 N3 1.352(12) .
N3 C3A 1.344(9) .
C3A N4 1.328(8) .
C3A N8 1.360(4) .
N4 C5 1.305(10) .
C5 C6 1.400(7) .
C6 C7 1.372(9) .
C7 N8 1.346(8) .
N1B C2B 1.155(4) .
C2B S3B 1.615(4) .
